data_7010682
loop_
_publ_author_name
'St\"ahler, Ralph'
'Bensch, Wolfgang'

_publ_section_title
;
 Thioantimonate(III) anions acting as bridging ligands in neutral
 transition metal complexes: solvothermal synthesis and
 characterisation of the two novel compounds [Co(C6H18N4)]2Sb4S8 and
 [Co(C6H18N4)]2Sb2S5 containing [Sb4S8]4-- and [Sb2S5]4-- anions
;
_journal_issue 17
_journal_name_full 'Journal of the Chemical Society, Dalton Transactions'
_journal_page_first 2518
_journal_paper_doi 10.1039/b102273n
_journal_year 2001
_chemical_formula_sum 'C12 H36 Co2 N8 S8 Sb4'
_chemical_formula_weight 1153.83
_space_group_IT_number 14
_symmetry_space_group_name_Hall '-P 2ybc'
_symmetry_space_group_name_H-M 'P 1 21/c 1'
_atom_sites_solution_hydrogens geom
_atom_sites_solution_primary direct
_atom_sites_solution_secondary difmap
_audit_creation_method SHELXL-97
_cell_angle_alpha 90.00
_cell_angle_beta 101.73(3)
_cell_angle_gamma 90.00
_cell_formula_units_Z 4
_cell_length_a 17.936(4)
_cell_length_b 13.442(3)
_cell_length_c 14.000(3)
_cell_measurement_temperature 293(2)
_cell_volume 3304.9(13)
_computing_structure_refinement 'SHELXL-97 (Sheldrick, 1997)'
_computing_structure_solution 'SHELXS-97 (Sheldrick, 1990)'
_diffrn_ambient_temperature 293(2)
_diffrn_measured_fraction_theta_full 0.999
_diffrn_measured_fraction_theta_max 0.999
_diffrn_radiation_monochromator graphite
_diffrn_radiation_source 'fine-focus sealed tube'
_diffrn_radiation_type MoK\a
_diffrn_radiation_wavelength 0.71073
_diffrn_reflns_av_R_equivalents 0.0198
_diffrn_reflns_av_sigmaI/netI 0.0236
_diffrn_reflns_limit_h_max 24
_diffrn_reflns_limit_h_min -25
_diffrn_reflns_limit_k_max 18
_diffrn_reflns_limit_k_min -12
_diffrn_reflns_limit_l_max 19
_diffrn_reflns_limit_l_min 0
_diffrn_reflns_number 17807
_diffrn_reflns_theta_full 30.03
_diffrn_reflns_theta_max 30.03
_diffrn_reflns_theta_min 1.91
_exptl_absorpt_coefficient_mu 4.729
_exptl_crystal_density_diffrn 2.319
_exptl_crystal_density_method 'not measured'
_exptl_crystal_F_000 2200
_refine_diff_density_max 1.248
_refine_diff_density_min -0.756
_refine_diff_density_rms 0.088
_refine_ls_extinction_coef 0.00076(3)
_refine_ls_extinction_expression Fc^*^=kFc[1+0.001xFc^2^\l^3^/sin(2\q)]^-1/4^
_refine_ls_extinction_method SHELXL
_refine_ls_goodness_of_fit_ref 1.037
_refine_ls_hydrogen_treatment mixed
_refine_ls_matrix_type full
_refine_ls_number_parameters 308
_refine_ls_number_reflns 9659
_refine_ls_number_restraints 0
_refine_ls_restrained_S_all 1.037
_refine_ls_R_factor_all 0.0369
_refine_ls_R_factor_gt 0.0236
_refine_ls_shift/su_max 0.003
_refine_ls_shift/su_mean 0.000
_refine_ls_structure_factor_coef Fsqd
_refine_ls_weighting_details 'calc w=1/[\s^2^(Fo^2^)+(0.0235P)^2^+2.0734P] where P=(Fo^2^+2Fc^2^)/3'
_refine_ls_weighting_scheme calc
_refine_ls_wR_factor_gt 0.0521
_refine_ls_wR_factor_ref 0.0550
_reflns_number_gt 7923
_reflns_number_total 9659
_reflns_threshold_expression >2sigma(I)
_cod_data_source_file b102273n.txt
_cod_data_source_block rs162
_cod_original_cell_volume 3305.0(11)
_cod_database_code 7010682

loop_
_symmetry_equiv_pos_as_xyz
'x, y, z'
'-x, y+1/2, -z+1/2'
'-x, -y, -z'
'x, -y-1/2, z-1/2'

loop_
_atom_site_label
_atom_site_type_symbol
_atom_site_fract_x
_atom_site_fract_y
_atom_site_fract_z
_atom_site_U_iso_or_equiv
_atom_site_adp_type
_atom_site_occupancy
_atom_site_symmetry_multiplicity
_atom_site_calc_flag
_atom_site_refinement_flags
_atom_site_disorder_assembly
_atom_site_disorder_group
Co1 Co 1.060075(18) 0.36624(3) 0.88681(2) 0.02776(7) Uani 1 1 d . . .
N1 N 1.09827(12) 0.36454(17) 1.03613(15) 0.0331(4) Uani 1 1 d . . .
H2N1 H 1.0958 0.4269 1.0588 0.040 Uiso 1 1 calc R . .
H1N1 H 1.0664 0.3266 1.0627 0.040 Uiso 1 1 calc R . .
C1 C 1.17647(15) 0.3271(2) 1.06975(19) 0.0376(6) Uani 1 1 d . . .
H1C H 1.1754 0.2554 1.0777 0.045 Uiso 1 1 calc R . .
H1D H 1.1984 0.3562 1.1326 0.045 Uiso 1 1 calc R . .
C2 C 1.22495(15) 0.3531(2) 0.9969(2) 0.0410(6) Uani 1 1 d . . .
H2A H 1.2361 0.4237 1.0002 0.049 Uiso 1 1 calc R . .
H2B H 1.2728 0.3172 1.0127 0.049 Uiso 1 1 calc R . .
N2 N 1.18470(12) 0.32672(17) 0.89755(16) 0.0335(4) Uani 1 1 d . . .
C3 C 1.21225(17) 0.3868(3) 0.8238(2) 0.0491(7) Uani 1 1 d . . .
H3A H 1.1985 0.3544 0.7608 0.059 Uiso 1 1 calc R . .
H3B H 1.2673 0.3913 0.8408 0.059 Uiso 1 1 calc R . .
C4 C 1.17876(18) 0.4895(3) 0.8173(2) 0.0498(7) Uani 1 1 d . . .
H4A H 1.1989 0.5263 0.8765 0.060 Uiso 1 1 calc R . .
H4B H 1.1919 0.5249 0.7626 0.060 Uiso 1 1 calc R . .
N3 N 1.09495(14) 0.48067(18) 0.80386(18) 0.0402(5) Uani 1 1 d . . .
H2N3 H 1.0752 0.4696 0.7404 0.048 Uiso 1 1 calc R . .
H1N3 H 1.0760 0.5388 0.8204 0.048 Uiso 1 1 calc R . .
N4 N 1.05058(13) 0.22127(18) 0.83447(16) 0.0367(5) Uani 1 1 d . . .
H2N4 H 1.0410 0.1805 0.8816 0.044 Uiso 1 1 calc R . .
H1N4 H 1.0108 0.2175 0.7837 0.044 Uiso 1 1 calc R . .
C5 C 1.11942(18) 0.1872(2) 0.8031(2) 0.0489(7) Uani 1 1 d . . .
H5A H 1.1216 0.2157 0.7401 0.059 Uiso 1 1 calc R . .
H5B H 1.1186 0.1153 0.7968 0.059 Uiso 1 1 calc R . .
C6 C 1.18801(17) 0.2189(2) 0.8777(2) 0.0474(7) Uani 1 1 d . . .
H6A H 1.1898 0.1820 0.9377 0.057 Uiso 1 1 calc R . .
H6B H 1.2339 0.2041 0.8539 0.057 Uiso 1 1 calc R . .
S1 S 0.93189(4) 0.41654(5) 0.85970(5) 0.03648(14) Uani 1 1 d . . .
Sb1 Sb 0.858433(9) 0.320186(14) 0.950096(13) 0.03522(5) Uani 1 1 d . . .
S2 S 0.87534(4) 0.15170(5) 0.88938(5) 0.03951(15) Uani 1 1 d . . .
Sb2 Sb 0.935178(10) 0.085145(15) 1.049183(14) 0.03708(5) Uani 1 1 d . . .
S4 S 0.93070(4) -0.08873(5) 0.94761(5) 0.03776(14) Uani 1 1 d . . .
S3 S 0.93873(4) 0.28053(6) 1.10417(5) 0.04090(15) Uani 1 1 d . . .
Co2 Co 0.569998(18) 0.36970(2) 0.61094(2) 0.02785(7) Uani 1 1 d . . .
N5 N 0.57843(12) 0.48283(18) 0.71510(17) 0.0375(5) Uani 1 1 d . . .
H2N5 H 0.5409 0.5273 0.6955 0.045 Uiso 1 1 calc R . .
H1N5 H 0.5718 0.4565 0.7719 0.045 Uiso 1 1 calc R . .
C11 C 0.65193(16) 0.5344(2) 0.7312(2) 0.0446(7) Uani 1 1 d . . .
H11A H 0.6594 0.5719 0.7916 0.054 Uiso 1 1 calc R . .
H11B H 0.6529 0.5806 0.6782 0.054 Uiso 1 1 calc R . .
C12 C 0.71453(15) 0.4587(2) 0.7363(2) 0.0430(6) Uani 1 1 d . . .
H12A H 0.7627 0.4925 0.7388 0.052 Uiso 1 1 calc R . .
H12B H 0.7186 0.4195 0.7953 0.052 Uiso 1 1 calc R . .
N7 N 0.69865(11) 0.39301(17) 0.65077(16) 0.0326(4) Uani 1 1 d . . .
C7 C 0.73328(16) 0.2937(2) 0.6732(2) 0.0450(7) Uani 1 1 d . . .
H7A H 0.7833 0.3007 0.7148 0.054 Uiso 1 1 calc R . .
H7B H 0.7392 0.2613 0.6133 0.054 Uiso 1 1 calc R . .
C8 C 0.68353(17) 0.2313(2) 0.7238(2) 0.0484(7) Uani 1 1 d . . .
H8A H 0.7031 0.1639 0.7319 0.058 Uiso 1 1 calc R . .
H8B H 0.6832 0.2586 0.7878 0.058 Uiso 1 1 calc R . .
N8 N 0.60577(13) 0.23077(18) 0.66440(19) 0.0423(5) Uani 1 1 d . . .
H2N8 H 0.5735 0.2080 0.7009 0.051 Uiso 1 1 calc R . .
H1N8 H 0.6039 0.1886 0.6140 0.051 Uiso 1 1 calc R . .
N6 N 0.59391(13) 0.40230(19) 0.47480(16) 0.0388(5) Uani 1 1 d . . .
H2N6 H 0.5674 0.3605 0.4303 0.047 Uiso 1 1 calc R . .
H1N6 H 0.5781 0.4646 0.4579 0.047 Uiso 1 1 calc R . .
C10 C 0.72027(16) 0.4385(3) 0.5641(2) 0.0500(8) Uani 1 1 d . . .
H10A H 0.7742 0.4280 0.5668 0.060 Uiso 1 1 calc R . .
H10B H 0.7111 0.5096 0.5642 0.060 Uiso 1 1 calc R . .
C9 C 0.67541(18) 0.3940(3) 0.4725(2) 0.0529(8) Uani 1 1 d . . .
H9A H 0.6861 0.4291 0.4162 0.064 Uiso 1 1 calc R . .
H9B H 0.6892 0.3247 0.4677 0.064 Uiso 1 1 calc R . .
S5 S 0.43804(4) 0.34952(5) 0.55137(4) 0.03374(13) Uani 1 1 d . . .
Sb3 Sb 0.380935(10) 0.321888(14) 0.688174(13) 0.03498(5) Uani 1 1 d . . .
S7 S 0.40026(4) 0.48226(5) 0.77553(4) 0.03157(12) Uani 1 1 d . . .
Sb4 Sb 0.448360(11) 0.394322(15) 0.932360(12) 0.03627(5) Uani 1 1 d . . .
S6 S 0.47873(6) 0.24699(6) 0.80837(6) 0.0527(2) Uani 1 1 d . . .
S8 S 0.58056(4) 0.43741(6) 0.97049(5) 0.04391(16) Uani 1 1 d . . .

loop_
_atom_site_aniso_label
_atom_site_aniso_U_11
_atom_site_aniso_U_22
_atom_site_aniso_U_33
_atom_site_aniso_U_23
_atom_site_aniso_U_13
_atom_site_aniso_U_12
Co1 0.02770(15) 0.03074(16) 0.02437(14) 0.00043(12) 0.00420(12) 0.00285(12)
N1 0.0336(10) 0.0387(12) 0.0274(10) -0.0035(9) 0.0070(8) -0.0005(9)
C1 0.0315(12) 0.0491(16) 0.0299(12) 0.0038(11) 0.0006(10) -0.0020(11)
C2 0.0286(12) 0.0537(17) 0.0386(14) 0.0069(12) 0.0018(10) -0.0038(11)
N2 0.0306(10) 0.0411(12) 0.0299(10) 0.0045(9) 0.0091(8) 0.0040(9)
C3 0.0381(14) 0.071(2) 0.0427(15) 0.0143(15) 0.0191(12) 0.0016(14)
C4 0.0483(16) 0.0561(19) 0.0455(16) 0.0178(14) 0.0105(13) -0.0092(14)
N3 0.0455(12) 0.0378(12) 0.0371(12) 0.0087(10) 0.0080(10) 0.0027(10)
N4 0.0387(11) 0.0392(12) 0.0313(10) -0.0051(9) 0.0049(9) -0.0007(10)
C5 0.0582(19) 0.0448(17) 0.0473(17) -0.0135(13) 0.0192(15) 0.0037(14)
C6 0.0428(15) 0.0479(17) 0.0546(18) -0.0009(14) 0.0171(14) 0.0153(13)
S1 0.0313(3) 0.0342(3) 0.0415(3) 0.0035(3) 0.0017(3) 0.0069(2)
Sb1 0.02568(8) 0.03907(10) 0.03940(9) -0.00028(7) 0.00304(6) 0.00606(6)
S2 0.0412(3) 0.0362(3) 0.0356(3) -0.0021(3) -0.0052(3) 0.0005(3)
Sb2 0.02981(8) 0.04263(10) 0.03824(9) 0.01135(7) 0.00560(7) -0.00272(7)
S4 0.0281(3) 0.0355(3) 0.0467(4) 0.0064(3) 0.0006(3) -0.0039(2)
S3 0.0437(4) 0.0466(4) 0.0302(3) -0.0040(3) 0.0025(3) 0.0012(3)
Co2 0.02633(14) 0.02835(16) 0.02743(15) -0.00010(12) 0.00204(12) 0.00192(12)
N5 0.0310(10) 0.0431(13) 0.0375(11) -0.0085(10) 0.0050(9) 0.0035(9)
C11 0.0400(14) 0.0354(14) 0.0551(18) -0.0099(13) 0.0014(13) -0.0042(11)
C12 0.0295(12) 0.0439(16) 0.0491(16) -0.0076(13) -0.0074(11) -0.0026(11)
N7 0.0260(9) 0.0356(11) 0.0347(11) 0.0011(9) 0.0027(8) 0.0021(8)
C7 0.0336(13) 0.0474(16) 0.0508(16) -0.0043(13) 0.0008(12) 0.0152(12)
C8 0.0498(16) 0.0362(15) 0.0518(17) 0.0090(13) -0.0069(14) 0.0094(13)
N8 0.0398(12) 0.0335(12) 0.0502(14) 0.0054(10) 0.0012(10) 0.0006(10)
N6 0.0411(12) 0.0440(13) 0.0291(11) 0.0013(9) 0.0019(9) -0.0022(10)
C10 0.0316(13) 0.068(2) 0.0530(18) 0.0110(16) 0.0151(13) -0.0031(14)
C9 0.0487(17) 0.075(2) 0.0391(15) 0.0079(15) 0.0180(13) 0.0119(16)
S5 0.0304(3) 0.0427(3) 0.0263(3) -0.0046(2) 0.0015(2) 0.0007(2)
Sb3 0.03385(8) 0.03616(9) 0.03561(9) -0.00798(7) 0.00865(7) -0.01124(7)
S7 0.0359(3) 0.0283(3) 0.0292(3) -0.0002(2) 0.0034(2) 0.0034(2)
Sb4 0.03987(9) 0.04195(10) 0.02741(8) 0.00500(7) 0.00782(7) 0.00339(7)
S6 0.0832(6) 0.0367(4) 0.0375(4) 0.0044(3) 0.0104(4) 0.0186(4)
S8 0.0365(3) 0.0588(5) 0.0343(3) -0.0066(3) 0.0023(3) 0.0110(3)

loop_
_atom_type_symbol
_atom_type_description
_atom_type_scat_dispersion_real
_atom_type_scat_dispersion_imag
_atom_type_scat_source
C C 0.0033 0.0016 'International Tables Vol C Tables 4.2.6.8 and 6.1.1.4'
H H 0.0000 0.0000 'International Tables Vol C Tables 4.2.6.8 and 6.1.1.4'
N N 0.0061 0.0033 'International Tables Vol C Tables 4.2.6.8 and 6.1.1.4'
S S 0.1246 0.1234 'International Tables Vol C Tables 4.2.6.8 and 6.1.1.4'
Co Co 0.3494 0.9721 'International Tables Vol C Tables 4.2.6.8 and 6.1.1.4'
Sb Sb -0.5866 1.5461 'International Tables Vol C Tables 4.2.6.8 and 6.1.1.4'

loop_
_geom_angle_atom_site_label_1
_geom_angle_atom_site_label_2
_geom_angle_atom_site_label_3
_geom_angle
_geom_angle_site_symmetry_1
_geom_angle_site_symmetry_3
_geom_angle_publ_flag
N1 Co1 N4 109.49(9) . . ?
N1 Co1 N3 119.60(10) . . ?
N4 Co1 N3 120.33(10) . . ?
N1 Co1 N2 79.10(9) . . ?
N4 Co1 N2 79.22(9) . . ?
N3 Co1 N2 78.94(9) . . ?
N1 Co1 S1 106.20(7) . . ?
N4 Co1 S1 101.86(7) . . ?
N3 Co1 S1 95.25(7) . . ?
N2 Co1 S1 173.66(6) . . ?
C1 N1 Co1 115.19(16) . . ?
N1 C1 C2 110.3(2) . . ?
N2 C2 C1 110.1(2) . . ?
C3 N2 C2 111.1(2) . . ?
C3 N2 C6 111.9(2) . . ?
C2 N2 C6 112.4(2) . . ?
C3 N2 Co1 106.93(17) . . ?
C2 N2 Co1 107.02(16) . . ?
C6 N2 Co1 107.05(17) . . ?
N2 C3 C4 111.1(2) . . ?
N3 C4 C3 108.5(3) . . ?
C4 N3 Co1 113.42(18) . . ?
C5 N4 Co1 112.68(18) . . ?
N4 C5 C6 108.9(2) . . ?
N2 C6 C5 110.5(2) . . ?
Co1 S1 Sb1 112.66(3) . . ?
S1 Sb1 S3 107.60(3) . . ?
S1 Sb1 S2 101.33(3) . . ?
S3 Sb1 S2 90.71(3) . . ?
Sb2 S2 Sb1 94.74(3) . . ?
S4 Sb2 S2 105.18(4) 3_757 . ?
S4 Sb2 S4 87.14(3) 3_757 . ?
S2 Sb2 S4 82.86(3) . . ?
S4 Sb2 S3 90.55(3) 3_757 . ?
S2 Sb2 S3 83.51(3) . . ?
S4 Sb2 S3 165.05(2) . . ?
Sb2 S4 Sb2 92.86(3) 3_757 . ?
Sb1 S3 Sb2 89.14(2) . . ?
N8 Co2 N6 114.53(10) . . ?
N8 Co2 N5 115.59(10) . . ?
N6 Co2 N5 119.07(10) . . ?
N8 Co2 N7 79.13(9) . . ?
N6 Co2 N7 78.98(9) . . ?
N5 Co2 N7 78.67(8) . . ?
N8 Co2 S5 103.86(7) . . ?
N6 Co2 S5 94.53(7) . . ?
N5 Co2 S5 104.79(7) . . ?
N7 Co2 S5 173.51(6) . . ?
C11 N5 Co2 112.73(18) . . ?
N5 C11 C12 109.0(2) . . ?
N7 C12 C11 110.4(2) . . ?
C12 N7 C10 112.4(2) . . ?
C12 N7 C7 111.5(2) . . ?
C10 N7 C7 112.2(2) . . ?
C12 N7 Co2 107.50(16) . . ?
C10 N7 Co2 106.08(16) . . ?
C7 N7 Co2 106.74(17) . . ?
N7 C7 C8 109.9(2) . . ?
N8 C8 C7 108.8(2) . . ?
C8 N8 Co2 112.90(18) . . ?
C9 N6 Co2 113.22(18) . . ?
N7 C10 C9 110.7(3) . . ?
N6 C9 C10 108.3(2) . . ?
Co2 S5 Sb3 107.37(3) . . ?
S5 Sb3 S6 104.96(3) . . ?
S5 Sb3 S7 102.86(2) . . ?
S6 Sb3 S7 90.57(3) . . ?
Sb3 S7 Sb4 90.62(3) . . ?
S8 Sb4 S7 103.41(4) . . ?
S8 Sb4 S8 88.19(3) . 3_667 ?
S7 Sb4 S8 88.81(3) . 3_667 ?
S8 Sb4 S6 90.04(3) . . ?
S7 Sb4 S6 82.14(3) . . ?
S8 Sb4 S6 170.12(2) 3_667 . ?
Sb3 S6 Sb4 86.00(3) . . ?
Sb4 S8 Sb4 91.81(3) . 3_667 ?

loop_
_geom_bond_atom_site_label_1
_geom_bond_atom_site_label_2
_geom_bond_distance
_geom_bond_site_symmetry_2
_geom_bond_publ_flag
Co1 N1 2.063(2) . ?
Co1 N4 2.077(2) . ?
Co1 N3 2.098(2) . ?
Co1 N2 2.273(2) . ?
Co1 S1 2.3521(9) . ?
N1 C1 1.475(3) . ?
C1 C2 1.509(4) . ?
C2 N2 1.474(4) . ?
N2 C3 1.473(3) . ?
N2 C6 1.479(4) . ?
C3 C4 1.501(5) . ?
C4 N3 1.481(4) . ?
N4 C5 1.465(4) . ?
C5 C6 1.505(5) . ?
S1 Sb1 2.3860(9) . ?
Sb1 S3 2.3976(10) . ?
Sb1 S2 2.4595(9) . ?
S2 Sb2 2.4457(10) . ?
Sb2 S4 2.3973(8) 3_757 ?
Sb2 S4 2.7285(9) . ?
Sb2 S3 2.7340(9) . ?
S4 Sb2 2.3973(8) 3_757 ?
Co2 N8 2.065(2) . ?
Co2 N6 2.083(2) . ?
Co2 N5 2.091(2) . ?
Co2 N7 2.283(2) . ?
Co2 S5 2.3598(9) . ?
N5 C11 1.466(4) . ?
C11 C12 1.506(4) . ?
C12 N7 1.469(4) . ?
N7 C10 1.479(4) . ?
N7 C7 1.479(4) . ?
C7 C8 1.502(5) . ?
C8 N8 1.471(4) . ?
N6 C9 1.473(4) . ?
C10 C9 1.494(5) . ?
S5 Sb3 2.3775(9) . ?
Sb3 S6 2.3921(11) . ?
Sb3 S7 2.4680(8) . ?
S7 Sb4 2.4885(8) . ?
Sb4 S8 2.3934(9) . ?
Sb4 S8 2.7427(9) 3_667 ?
Sb4 S6 2.7599(9) . ?
S8 Sb4 2.7427(9) 3_667 ?
